data_7053068
loop_
_publ_author_name
'Sarwar, Masood'
'Madalan, Augustin M.'
'Tiseanu, Carmen'
'Novitchi, Ghenadie'
'Maxim, Catalin'
'Marinescu, Gabriela'
'Luneau, Dominique'
'Andruh, Marius'

_publ_section_title
;
 A new synthetic route towards binuclear 3d--4f complexes, using
 non-compartmental ligands derived from o-vanillin. Syntheses, crystal
 structures, magnetic and luminescent properties
;
_journal_issue 8
_journal_name_full 'New Journal of Chemistry'
_journal_page_first 2280
_journal_paper_doi 10.1039/c3nj00199g
_journal_volume 37
_journal_year 2013
_chemical_formula_sum 'C32 H34 Eu N9 Ni O14'
_chemical_formula_weight 979.35
_chemical_name_systematic
;
?
;
_space_group_IT_number 2
_symmetry_cell_setting triclinic
_symmetry_space_group_name_Hall '-P 1'
_symmetry_space_group_name_H-M 'P -1'
_atom_sites_solution_hydrogens geom
_atom_sites_solution_primary direct
_atom_sites_solution_secondary difmap
_audit_creation_method SHELXL-97
_cell_angle_alpha 71.469(13)
_cell_angle_beta 67.302(13)
_cell_angle_gamma 77.851(13)
_cell_formula_units_Z 2
_cell_length_a 12.966(2)
_cell_length_b 13.261(2)
_cell_length_c 13.785(2)
_cell_measurement_reflns_used 8931
_cell_measurement_temperature 293(2)
_cell_measurement_theta_max 25.04
_cell_measurement_theta_min 2.61
_cell_volume 2062.8(6)
_computing_cell_refinement X-Area
_computing_data_collection X-Area
_computing_data_reduction X-Area
_computing_structure_refinement 'SHELXL-97 (Sheldrick, 1997)'
_computing_structure_solution 'SHELXS-97 (Sheldrick, 1997)'
_diffrn_ambient_temperature 293(2)
_diffrn_measured_fraction_theta_full 0.906
_diffrn_measured_fraction_theta_max 0.906
_diffrn_measurement_device_type 'STOE IPDS II'
_diffrn_measurement_method 'omega scans'
_diffrn_radiation_monochromator graphite
_diffrn_radiation_source 'fine-focus sealed tube'
_diffrn_radiation_type MoK\a
_diffrn_radiation_wavelength 0.71073
_diffrn_reflns_av_R_equivalents 0.1105
_diffrn_reflns_av_sigmaI/netI 0.2197
_diffrn_reflns_limit_h_max 14
_diffrn_reflns_limit_h_min -15
_diffrn_reflns_limit_k_max 15
_diffrn_reflns_limit_k_min -15
_diffrn_reflns_limit_l_max 16
_diffrn_reflns_limit_l_min -16
_diffrn_reflns_number 11964
_diffrn_reflns_theta_full 25.04
_diffrn_reflns_theta_max 25.04
_diffrn_reflns_theta_min 2.61
_exptl_absorpt_coefficient_mu 2.035
_exptl_absorpt_correction_T_max 0.5290
_exptl_absorpt_correction_T_min 0.4708
_exptl_absorpt_correction_type multi-scan
_exptl_absorpt_process_details
;
[c.f. r.h. blessing, acta cryst. (1995), a51, 33-38]
;
_exptl_crystal_colour brown
_exptl_crystal_density_diffrn 1.577
_exptl_crystal_density_meas ?
_exptl_crystal_density_method 'not measured'
_exptl_crystal_description prism
_exptl_crystal_F_000 984
_exptl_crystal_size_max 0.3
_exptl_crystal_size_mid 0.15
_exptl_crystal_size_min 0.1
_refine_diff_density_max 1.074
_refine_diff_density_min -1.015
_refine_diff_density_rms 0.141
_refine_ls_extinction_method none
_refine_ls_goodness_of_fit_ref 0.858
_refine_ls_hydrogen_treatment constr
_refine_ls_matrix_type full
_refine_ls_number_parameters 516
_refine_ls_number_reflns 6628
_refine_ls_number_restraints 0
_refine_ls_restrained_S_all 0.858
_refine_ls_R_factor_all 0.1327
_refine_ls_R_factor_gt 0.0651
_refine_ls_shift/su_max 0.000
_refine_ls_shift/su_mean 0.000
_refine_ls_structure_factor_coef Fsqd
_refine_ls_weighting_details 'calc w=1/[\s^2^(Fo^2^)+(0.0022P)^2^+0.0000P] where P=(Fo^2^+2Fc^2^)/3'
_refine_ls_weighting_scheme calc
_refine_ls_wR_factor_gt 0.0954
_refine_ls_wR_factor_ref 0.1123
_reflns_number_gt 3664
_reflns_number_total 6628
_reflns_threshold_expression >2sigma(I)
_cod_data_source_file c3nj00199g.txt
_cod_data_source_block shelxl12
_cod_depositor_comments
;
The following automatic conversions were performed:

'_symmetry_cell_setting' value 'Triclinic' changed to 'triclinic'
according to /home/saulius/struct/CIF-dictionaries/cif_core.dic
dictionary named 'cif_core.dic' version 2.4.2 from 2011-04-26.

Automatic conversion script
Id: cif_fix_values 1891 2012-01-12 08:04:46Z andrius 

The following automatic conversions were performed:

'_exptl_crystal_density_meas' value 'not measured' was changed to '?'
- the value is perceived as not measured.

Automatic conversion script
Id: cif_fix_values 3008 2015-01-20 13:52:24Z robertas 
;
_cod_original_sg_symbol_H-M P-1
_cod_database_code 7053068

loop_
_symmetry_equiv_pos_as_xyz
'x, y, z'
'-x, -y, -z'

loop_
_atom_site_label
_atom_site_type_symbol
_atom_site_fract_x
_atom_site_fract_y
_atom_site_fract_z
_atom_site_U_iso_or_equiv
_atom_site_adp_type
_atom_site_occupancy
_atom_site_symmetry_multiplicity
_atom_site_calc_flag
_atom_site_refinement_flags
C1 C 0.7237(11) 0.4717(12) 0.3259(13) 0.065(5) Uani 1 1 d .
H1A H 0.7618 0.5059 0.2509 0.098 Uiso 1 1 calc R
H1B H 0.7738 0.4156 0.3529 0.098 Uiso 1 1 calc R
H1C H 0.6999 0.5233 0.3678 0.098 Uiso 1 1 calc R
C2 C 0.5620(10) 0.3741(10) 0.4343(10) 0.038(3) Uani 1 1 d .
C3 C 0.5681(12) 0.3777(13) 0.5342(11) 0.058(4) Uani 1 1 d .
H3 H 0.6206 0.4161 0.5339 0.069 Uiso 1 1 calc R
C4 C 0.4945(12) 0.3230(11) 0.6323(11) 0.053(4) Uani 1 1 d .
H4 H 0.4985 0.3262 0.6972 0.064 Uiso 1 1 calc R
C5 C 0.4170(12) 0.2651(11) 0.6368(10) 0.051(4) Uani 1 1 d .
H5 H 0.3704 0.2282 0.7039 0.061 Uiso 1 1 calc R
C6 C 0.4067(10) 0.2609(10) 0.5354(8) 0.034(3) Uani 1 1 d .
C7 C 0.4802(10) 0.3149(11) 0.4379(9) 0.036(3) Uani 1 1 d .
C8 C 0.3206(10) 0.2020(10) 0.5434(8) 0.036(3) Uani 1 1 d .
H8 H 0.2848 0.1565 0.6103 0.043 Uiso 1 1 calc R
C9 C 0.2060(10) 0.1444(10) 0.4739(9) 0.043(3) Uani 1 1 d .
H9A H 0.1580 0.1247 0.5497 0.051 Uiso 1 1 calc R
H9B H 0.2427 0.0793 0.4524 0.051 Uiso 1 1 calc R
C10 C 0.1358(10) 0.2051(10) 0.4049(9) 0.039(3) Uani 1 1 d .
C11 C 0.0290(10) 0.1731(12) 0.4231(11) 0.054(4) Uani 1 1 d .
H11 H -0.0004 0.1145 0.4794 0.065 Uiso 1 1 calc R
C12 C -0.0270(11) 0.2312(14) 0.3553(13) 0.069(5) Uani 1 1 d .
H12 H -0.0963 0.2125 0.3653 0.082 Uiso 1 1 calc R
C13 C 0.0186(10) 0.3216(13) 0.2678(12) 0.060(4) Uani 1 1 d .
H13 H -0.0205 0.3614 0.2216 0.072 Uiso 1 1 calc R
C14 C 0.1204(10) 0.3476(12) 0.2543(10) 0.046(4) Uani 1 1 d .
H14 H 0.1507 0.4060 0.1982 0.056 Uiso 1 1 calc R
C15 C 0.3667(11) -0.0742(10) 0.1976(11) 0.054(4) Uani 1 1 d .
H15A H 0.3794 -0.1300 0.2575 0.081 Uiso 1 1 calc R
H15B H 0.4158 -0.0899 0.1302 0.081 Uiso 1 1 calc R
H15C H 0.2900 -0.0696 0.2026 0.081 Uiso 1 1 calc R
C16 C 0.3763(10) 0.1172(10) 0.1234(9) 0.035(3) Uani 1 1 d .
C17 C 0.3480(11) 0.1195(11) 0.0350(9) 0.047(4) Uani 1 1 d .
H17 H 0.3393 0.0560 0.0251 0.056 Uiso 1 1 calc R
C18 C 0.3320(11) 0.2205(12) -0.0418(10) 0.054(4) Uani 1 1 d .
H18 H 0.3088 0.2238 -0.0988 0.064 Uiso 1 1 calc R
C19 C 0.3529(11) 0.3118(12) -0.0268(9) 0.054(4) Uani 1 1 d .
H19 H 0.3482 0.3768 -0.0776 0.065 Uiso 1 1 calc R
C20 C 0.3806(9) 0.3088(9) 0.0623(8) 0.031(3) Uani 1 1 d .
C21 C 0.3963(10) 0.2115(10) 0.1368(8) 0.034(3) Uani 1 1 d .
C22 C 0.3912(9) 0.4113(10) 0.0763(8) 0.035(3) Uani 1 1 d .
H22 H 0.4059 0.4694 0.0152 0.042 Uiso 1 1 calc R
C23 C 0.3929(10) 0.5312(9) 0.1758(9) 0.036(3) Uani 1 1 d .
H23A H 0.3858 0.5869 0.1124 0.044 Uiso 1 1 calc R
H23B H 0.4659 0.5312 0.1800 0.044 Uiso 1 1 calc R
C24 C 0.3013(10) 0.5508(10) 0.2772(9) 0.038(3) Uani 1 1 d .
C25 C 0.2512(10) 0.6541(10) 0.2866(10) 0.043(3) Uani 1 1 d .
H25 H 0.2742 0.7134 0.2284 0.052 Uiso 1 1 calc R
C26 C 0.1687(11) 0.6667(12) 0.3814(12) 0.057(4) Uani 1 1 d .
H26 H 0.1359 0.7346 0.3888 0.068 Uiso 1 1 calc R
C27 C 0.1336(11) 0.5746(14) 0.4689(10) 0.056(4) Uani 1 1 d .
H27 H 0.0787 0.5810 0.5349 0.067 Uiso 1 1 calc R
C28 C 0.1833(9) 0.4752(10) 0.4533(9) 0.035(3) Uani 1 1 d .
H28 H 0.1584 0.4146 0.5089 0.042 Uiso 1 1 calc R
C29 C 0.9609(14) -0.0195(15) 0.7706(13) 0.073(5) Uani 1 1 d .
C30 C 0.9784(16) -0.1059(15) 0.8582(13) 0.109(8) Uani 1 1 d .
H30A H 1.0576 -0.1257 0.8431 0.163 Uiso 1 1 calc R
H30B H 0.9432 -0.1661 0.8655 0.163 Uiso 1 1 calc R
H30C H 0.9463 -0.0840 0.9247 0.163 Uiso 1 1 calc R
C31 C 0.0178(19) 0.311(2) 0.7843(16) 0.112(8) Uani 1 1 d .
C32 C -0.0302(19) 0.2169(19) 0.8633(18) 0.130(9) Uani 1 1 d .
H32A H 0.0270 0.1693 0.8878 0.195 Uiso 1 1 calc R
H32B H -0.0602 0.1817 0.8305 0.195 Uiso 1 1 calc R
H32C H -0.0892 0.2368 0.9243 0.195 Uiso 1 1 calc R
N1 N 0.2912(8) 0.2096(8) 0.4615(7) 0.036(2) Uani 1 1 d .
N2 N 0.1795(7) 0.2890(7) 0.3220(6) 0.027(2) Uani 1 1 d .
N3 N 0.3815(7) 0.4253(7) 0.1672(6) 0.030(2) Uani 1 1 d .
N4 N 0.2675(7) 0.4627(7) 0.3594(7) 0.029(2) Uani 1 1 d .
N5 N 0.7327(9) 0.3310(10) 0.0585(10) 0.064(4) Uani 1 1 d .
N6 N 0.6824(7) 0.1329(7) 0.4371(7) 0.032(2) Uani 1 1 d .
N7 N 0.7472(11) 0.0242(13) 0.1295(12) 0.073(4) Uani 1 1 d .
N8 N 0.9516(13) 0.0541(13) 0.7019(12) 0.102(5) Uani 1 1 d .
N9 N 0.0574(16) 0.389(2) 0.7215(15) 0.151(9) Uani 1 1 d .
O1 O 0.6273(7) 0.4275(7) 0.3351(7) 0.045(2) Uani 1 1 d .
O2 O 0.4872(6) 0.3061(6) 0.3378(6) 0.032(2) Uani 1 1 d .
O3 O 0.3889(7) 0.0247(6) 0.2013(6) 0.047(2) Uani 1 1 d .
O4 O 0.4243(6) 0.2046(6) 0.2238(5) 0.0318(19) Uani 1 1 d .
O5 O 0.7782(7) 0.2565(8) 0.1232(8) 0.071(3) Uani 1 1 d .
O6 O 0.6267(7) 0.3313(9) 0.0842(8) 0.080(4) Uani 1 1 d .
O7 O 0.7879(9) 0.3930(10) -0.0269(10) 0.116(5) Uani 1 1 d .
O8 O 0.5996(6) 0.0851(6) 0.4449(6) 0.035(2) Uani 1 1 d .
O9 O 0.7272(6) 0.1941(7) 0.3462(6) 0.037(2) Uani 1 1 d .
O10 O 0.7100(7) 0.1168(7) 0.5158(6) 0.049(2) Uani 1 1 d .
O11 O 0.7580(7) 0.0290(7) 0.2206(7) 0.053(2) Uani 1 1 d .
O12 O 0.6685(7) 0.0862(8) 0.0978(7) 0.054(3) Uani 1 1 d .
O13 O 0.8081(12) -0.0444(14) 0.0828(13) 0.135(6) Uani 1 1 d .
O14W O 0.5115(6) 0.0118(6) 0.3322(5) 0.038(2) Uani 1 1 d .
Ni1 Ni 0.33591(11) 0.31801(11) 0.31421(10) 0.0271(4) Uani 1 1 d .
Eu1 Eu 0.60011(5) 0.17633(5) 0.25046(5) 0.02529(16) Uani 1 1 d .

loop_
_atom_site_aniso_label
_atom_site_aniso_U_11
_atom_site_aniso_U_22
_atom_site_aniso_U_33
_atom_site_aniso_U_23
_atom_site_aniso_U_13
_atom_site_aniso_U_12
C1 0.048(8) 0.051(10) 0.112(12) -0.019(9) -0.048(9) -0.002(8)
C2 0.047(8) 0.028(8) 0.045(7) -0.021(6) -0.020(6) 0.010(6)
C3 0.065(10) 0.070(12) 0.055(9) -0.034(8) -0.037(8) 0.017(8)
C4 0.077(10) 0.049(9) 0.060(9) -0.029(7) -0.055(8) 0.024(8)
C5 0.074(9) 0.047(9) 0.040(7) -0.013(6) -0.033(7) 0.004(8)
C6 0.050(7) 0.034(8) 0.029(6) -0.017(5) -0.018(6) -0.002(6)
C7 0.035(7) 0.051(9) 0.037(7) -0.031(6) -0.021(6) 0.012(7)
C8 0.049(7) 0.040(8) 0.015(5) -0.004(5) -0.012(5) 0.002(6)
C9 0.058(8) 0.025(7) 0.037(7) 0.011(6) -0.019(6) -0.013(7)
C10 0.041(7) 0.031(8) 0.043(7) -0.026(6) -0.004(6) -0.002(6)
C11 0.047(8) 0.073(11) 0.062(8) -0.028(8) -0.030(7) -0.011(8)
C12 0.040(8) 0.088(13) 0.097(12) -0.055(10) -0.017(9) -0.011(9)
C13 0.024(7) 0.093(13) 0.074(10) -0.032(9) -0.025(7) 0.005(8)
C14 0.047(8) 0.053(10) 0.046(8) -0.015(7) -0.025(7) -0.002(7)
C15 0.076(9) 0.038(9) 0.071(9) -0.022(7) -0.049(8) 0.006(8)
C16 0.045(7) 0.036(8) 0.032(6) -0.008(6) -0.021(6) -0.009(7)
C17 0.074(9) 0.040(9) 0.041(7) -0.015(6) -0.030(7) -0.011(8)
C18 0.060(9) 0.068(11) 0.046(7) -0.024(7) -0.021(7) -0.013(8)
C19 0.086(10) 0.062(10) 0.023(6) -0.009(6) -0.023(6) -0.022(9)
C20 0.037(7) 0.034(8) 0.026(6) -0.010(5) -0.010(5) -0.008(6)
C21 0.041(7) 0.039(8) 0.027(6) -0.013(6) -0.015(5) -0.002(6)
C22 0.031(6) 0.045(8) 0.027(6) -0.006(6) -0.004(5) -0.016(6)
C23 0.058(8) 0.018(7) 0.041(7) -0.011(6) -0.021(6) -0.008(6)
C24 0.052(8) 0.032(8) 0.036(6) -0.003(6) -0.021(6) -0.013(7)
C25 0.051(8) 0.029(8) 0.045(7) 0.001(6) -0.020(6) -0.006(7)
C26 0.058(9) 0.044(10) 0.076(10) -0.029(8) -0.026(8) 0.005(8)
C27 0.049(8) 0.092(13) 0.040(7) -0.036(8) -0.020(6) 0.003(9)
C28 0.038(7) 0.029(8) 0.038(7) -0.015(6) -0.014(6) 0.006(6)
C29 0.074(11) 0.069(13) 0.060(10) -0.006(9) -0.020(9) 0.002(10)
C30 0.123(15) 0.100(16) 0.060(10) 0.016(11) -0.037(11) 0.032(13)
C31 0.109(17) 0.18(3) 0.048(11) -0.020(13) -0.018(11) -0.042(17)
C32 0.16(2) 0.13(2) 0.125(18) -0.022(16) -0.100(17) 0.013(17)
N1 0.043(6) 0.034(6) 0.027(5) -0.005(4) -0.005(4) -0.012(5)
N2 0.032(5) 0.033(6) 0.019(4) -0.010(4) -0.010(4) -0.004(5)
N3 0.041(6) 0.025(6) 0.018(4) -0.007(4) -0.002(4) -0.005(5)
N4 0.024(5) 0.030(6) 0.030(5) -0.010(4) -0.007(4) -0.002(5)
N5 0.032(6) 0.060(9) 0.079(9) -0.015(7) -0.001(6) -0.001(6)
N6 0.032(5) 0.024(6) 0.037(5) -0.003(5) -0.016(5) 0.003(5)
N7 0.054(9) 0.070(12) 0.089(11) -0.039(9) -0.005(8) -0.001(8)
N8 0.101(11) 0.086(12) 0.089(11) -0.006(9) -0.026(9) 0.009(10)
N9 0.132(16) 0.21(3) 0.094(13) -0.043(15) 0.005(12) -0.070(17)
O1 0.044(5) 0.044(6) 0.066(6) -0.019(5) -0.037(5) -0.004(5)
O2 0.031(4) 0.036(5) 0.028(4) -0.009(4) -0.011(4) 0.001(4)
O3 0.070(6) 0.026(5) 0.055(5) -0.010(4) -0.035(5) -0.001(5)
O4 0.042(5) 0.034(5) 0.025(4) -0.008(4) -0.016(4) -0.006(4)
O5 0.049(6) 0.075(8) 0.079(7) 0.020(6) -0.048(5) 0.002(5)
O6 0.040(6) 0.102(9) 0.063(6) 0.034(6) -0.018(5) -0.020(6)
O7 0.083(8) 0.088(10) 0.100(9) 0.058(8) -0.010(7) -0.024(7)
O8 0.032(4) 0.032(5) 0.044(5) -0.003(4) -0.018(4) -0.012(4)
O9 0.036(5) 0.041(5) 0.037(4) -0.004(4) -0.019(4) -0.006(4)
O10 0.071(6) 0.044(6) 0.041(5) 0.000(4) -0.043(5) 0.002(5)
O11 0.063(6) 0.050(6) 0.053(5) -0.018(5) -0.028(5) 0.002(5)
O12 0.050(5) 0.069(7) 0.056(6) -0.037(5) -0.029(5) 0.023(5)
O13 0.113(10) 0.177(17) 0.185(14) -0.159(13) -0.084(10) 0.079(11)
O14W 0.045(5) 0.045(5) 0.029(4) -0.007(4) -0.018(4) -0.008(4)
Ni1 0.0311(8) 0.0273(9) 0.0234(7) -0.0046(7) -0.0116(6) -0.0026(7)
Eu1 0.0280(3) 0.0244(3) 0.0225(3) -0.0034(2) -0.0110(2) -0.0007(3)

loop_
_atom_type_symbol
_atom_type_description
_atom_type_scat_dispersion_real
_atom_type_scat_dispersion_imag
_atom_type_scat_source
C C 0.0033 0.0016 'International Tables Vol C Tables 4.2.6.8 and 6.1.1.4'
H H 0.0000 0.0000 'International Tables Vol C Tables 4.2.6.8 and 6.1.1.4'
N N 0.0061 0.0033 'International Tables Vol C Tables 4.2.6.8 and 6.1.1.4'
O O 0.0106 0.0060 'International Tables Vol C Tables 4.2.6.8 and 6.1.1.4'
Ni Ni 0.3393 1.1124 'International Tables Vol C Tables 4.2.6.8 and 6.1.1.4'
Eu Eu -0.1578 3.6682 'International Tables Vol C Tables 4.2.6.8 and 6.1.1.4'

loop_
_geom_angle_atom_site_label_1
_geom_angle_atom_site_label_2
_geom_angle_atom_site_label_3
_geom_angle
O1 C1 H1A 109.5
O1 C1 H1B 109.5
H1A C1 H1B 109.5
O1 C1 H1C 109.5
H1A C1 H1C 109.5
H1B C1 H1C 109.5
O1 C2 C7 117.6(10)
O1 C2 C3 123.5(11)
C7 C2 C3 118.9(11)
C4 C3 C2 119.2(13)
C4 C3 H3 120.4
C2 C3 H3 120.4
C5 C4 C3 122.5(12)
C5 C4 H4 118.8
C3 C4 H4 118.8
C4 C5 C6 120.0(11)
C4 C5 H5 120.0
C6 C5 H5 120.0
C7 C6 C8 124.0(10)
C7 C6 C5 117.5(10)
C8 C6 C5 118.5(10)
C6 C7 O2 122.4(10)
C6 C7 C2 122.0(10)
O2 C7 C2 115.3(10)
N1 C8 C6 123.0(9)
N1 C8 H8 118.5
C6 C8 H8 118.5
N1 C9 C10 110.6(9)
N1 C9 H9A 109.5
C10 C9 H9A 109.5
N1 C9 H9B 109.5
C10 C9 H9B 109.5
H9A C9 H9B 108.1
N2 C10 C11 121.3(11)
N2 C10 C9 116.8(9)
C11 C10 C9 121.8(10)
C12 C11 C10 117.6(12)
C12 C11 H11 121.2
C10 C11 H11 121.2
C11 C12 C13 121.2(12)
C11 C12 H12 119.4
C13 C12 H12 119.4
C14 C13 C12 118.5(13)
C14 C13 H13 120.7
C12 C13 H13 120.7
C13 C14 N2 121.4(12)
C13 C14 H14 119.3
N2 C14 H14 119.3
O3 C15 H15A 109.5
O3 C15 H15B 109.5
H15A C15 H15B 109.5
O3 C15 H15C 109.5
H15A C15 H15C 109.5
H15B C15 H15C 109.5
O3 C16 C17 123.3(11)
O3 C16 C21 115.7(9)
C17 C16 C21 120.9(11)
C16 C17 C18 120.4(12)
C16 C17 H17 119.8
C18 C17 H17 119.8
C19 C18 C17 117.3(11)
C19 C18 H18 121.4
C17 C18 H18 121.4
C18 C19 C20 121.9(12)
C18 C19 H19 119.1
C20 C19 H19 119.1
C19 C20 C21 120.9(11)
C19 C20 C22 117.7(11)
C21 C20 C22 121.4(10)
O4 C21 C20 123.0(11)
O4 C21 C16 118.5(10)
C20 C21 C16 118.4(10)
N3 C22 C20 124.0(10)
N3 C22 H22 118.0
C20 C22 H22 118.0
N3 C23 C24 107.4(8)
N3 C23 H23A 110.2
C24 C23 H23A 110.2
N3 C23 H23B 110.2
C24 C23 H23B 110.2
H23A C23 H23B 108.5
N4 C24 C25 121.5(11)
N4 C24 C23 115.9(11)
C25 C24 C23 122.6(10)
C26 C25 C24 119.8(11)
C26 C25 H25 120.1
C24 C25 H25 120.1
C25 C26 C27 119.1(14)
C25 C26 H26 120.4
C27 C26 H26 120.4
C28 C27 C26 118.2(12)
C28 C27 H27 120.9
C26 C27 H27 120.9
N4 C28 C27 122.6(11)
N4 C28 H28 118.7
C27 C28 H28 118.7
N8 C29 C30 175(2)
C29 C30 H30A 109.5
C29 C30 H30B 109.5
H30A C30 H30B 109.5
C29 C30 H30C 109.5
H30A C30 H30C 109.5
H30B C30 H30C 109.5
N9 C31 C32 179(2)
C31 C32 H32A 109.5
C31 C32 H32B 109.5
H32A C32 H32B 109.5
C31 C32 H32C 109.5
H32A C32 H32C 109.5
H32B C32 H32C 109.5
C8 N1 C9 120.4(9)
C8 N1 Ni1 126.9(8)
C9 N1 Ni1 112.2(7)
C10 N2 C14 120.0(9)
C10 N2 Ni1 113.4(7)
C14 N2 Ni1 126.6(7)
C22 N3 C23 121.4(9)
C22 N3 Ni1 126.4(8)
C23 N3 Ni1 112.0(6)
C24 N4 C28 118.7(11)
C24 N4 Ni1 113.5(8)
C28 N4 Ni1 127.0(8)
O7 N5 O6 120.9(12)
O7 N5 O5 123.6(11)
O6 N5 O5 115.2(10)
O7 N5 Eu1 175.9(11)
O6 N5 Eu1 57.7(6)
O5 N5 Eu1 57.6(5)
O10 N6 O9 124.4(9)
O10 N6 O8 119.9(8)
O9 N6 O8 115.7(8)
O10 N6 Eu1 176.6(8)
O9 N6 Eu1 57.6(5)
O8 N6 Eu1 58.2(5)
O13 N7 O12 122.5(16)
O13 N7 O11 118.8(15)
O12 N7 O11 118.5(14)
O13 N7 Eu1 176.8(14)
O12 N7 Eu1 59.2(8)
O11 N7 Eu1 59.3(8)
C2 O1 C1 119.4(10)
C7 O2 Ni1 116.4(7)
C7 O2 Eu1 126.0(7)
Ni1 O2 Eu1 103.7(3)
C16 O3 C15 120.3(9)
C21 O4 Ni1 116.1(7)
C21 O4 Eu1 132.6(7)
Ni1 O4 Eu1 100.8(3)
N5 O5 Eu1 96.2(6)
N5 O6 Eu1 96.8(7)
N6 O8 Eu1 96.1(5)
N6 O9 Eu1 98.1(6)
N7 O11 Eu1 93.5(9)
N7 O12 Eu1 94.7(9)
N3 Ni1 N1 179.6(5)
N3 Ni1 O2 95.0(3)
N1 Ni1 O2 84.7(3)
N3 Ni1 N2 99.7(3)
N1 Ni1 N2 80.6(3)
O2 Ni1 N2 164.2(3)
N3 Ni1 N4 79.2(4)
N1 Ni1 N4 101.1(4)
O2 Ni1 N4 96.4(3)
N2 Ni1 N4 92.0(3)
N3 Ni1 O4 84.0(3)
N1 Ni1 O4 95.6(4)
O2 Ni1 O4 83.1(3)
N2 Ni1 O4 92.7(3)
N4 Ni1 O4 163.2(3)
N3 Ni1 Eu1 91.2(3)
N1 Ni1 Eu1 88.4(3)
O2 Ni1 Eu1 40.8(2)
N2 Ni1 Eu1 132.5(3)
N4 Ni1 Eu1 135.5(2)
O4 Ni1 Eu1 42.35(19)
O2 Eu1 O4 72.3(3)
O2 Eu1 O14W 109.1(3)
O4 Eu1 O14W 70.7(2)
O2 Eu1 O5 106.3(3)
O4 Eu1 O5 128.0(2)
O14W Eu1 O5 143.9(3)
O2 Eu1 O6 82.6(3)
O4 Eu1 O6 77.2(3)
O14W Eu1 O6 139.7(3)
O5 Eu1 O6 51.8(3)
O2 Eu1 O11 154.2(3)
O4 Eu1 O11 130.5(3)
O14W Eu1 O11 74.4(3)
O5 Eu1 O11 70.8(3)
O6 Eu1 O11 111.6(3)
O2 Eu1 O12 152.2(3)
O4 Eu1 O12 84.6(3)
O14W Eu1 O12 76.2(3)
O5 Eu1 O12 75.6(3)
O6 Eu1 O12 77.2(4)
O11 Eu1 O12 53.3(3)
O2 Eu1 O9 80.9(3)
O4 Eu1 O9 152.4(3)
O14W Eu1 O9 113.2(2)
O5 Eu1 O9 66.1(3)
O6 Eu1 O9 106.6(3)
O11 Eu1 O9 74.5(3)
O12 Eu1 O9 123.0(3)
O2 Eu1 O8 80.3(3)
O4 Eu1 O8 116.7(2)
O14W Eu1 O8 66.4(2)
O5 Eu1 O8 114.1(2)
O6 Eu1 O8 152.9(3)
O11 Eu1 O8 78.0(3)
O12 Eu1 O8 125.0(3)
O9 Eu1 O8 50.0(2)
O2 Eu1 N7 176.5(3)
O4 Eu1 N7 107.9(3)
O14W Eu1 N7 74.0(3)
O5 Eu1 N7 70.8(4)
O6 Eu1 N7 94.0(4)
O11 Eu1 N7 27.2(3)
O12 Eu1 N7 26.1(3)
O9 Eu1 N7 99.2(4)
O8 Eu1 N7 102.5(4)
O2 Eu1 N5 94.6(3)
O4 Eu1 N5 102.3(3)
O14W Eu1 N5 150.9(3)
O5 Eu1 N5 26.3(3)
O6 Eu1 N5 25.5(3)
O11 Eu1 N5 91.6(3)
O12 Eu1 N5 75.0(3)
O9 Eu1 N5 86.4(3)
O8 Eu1 N5 136.4(3)
N7 Eu1 N5 82.0(4)
O2 Eu1 N6 79.0(3)
O4 Eu1 N6 137.5(2)
O14W Eu1 N6 90.7(2)
O5 Eu1 N6 89.6(3)
O6 Eu1 N6 129.6(3)
O11 Eu1 N6 75.4(3)
O12 Eu1 N6 128.7(3)
O9 Eu1 N6 24.3(2)
O8 Eu1 N6 25.7(2)
N7 Eu1 N6 102.6(4)
N5 Eu1 N6 110.7(3)

loop_
_geom_bond_atom_site_label_1
_geom_bond_atom_site_label_2
_geom_bond_distance
C1 O1 1.435(13)
C1 H1A 0.9600
C1 H1B 0.9600
C1 H1C 0.9600
C2 O1 1.353(12)
C2 C7 1.424(16)
C2 C3 1.426(17)
C3 C4 1.391(17)
C3 H3 0.9300
C4 C5 1.360(16)
C4 H4 0.9300
C5 C6 1.474(15)
C5 H5 0.9300
C6 C7 1.383(15)
C6 C8 1.444(15)
C7 O2 1.388(13)
C8 N1 1.293(13)
C8 H8 0.9300
C9 N1 1.470(13)
C9 C10 1.501(16)
C9 H9A 0.9700
C9 H9B 0.9700
C10 N2 1.350(13)
C10 C11 1.440(15)
C11 C12 1.351(18)
C11 H11 0.9300
C12 C13 1.438(19)
C12 H12 0.9300
C13 C14 1.363(16)
C13 H13 0.9300
C14 N2 1.379(14)
C14 H14 0.9300
C15 O3 1.421(14)
C15 H15A 0.9600
C15 H15B 0.9600
C15 H15C 0.9600
C16 O3 1.378(13)
C16 C17 1.391(15)
C16 C21 1.409(16)
C17 C18 1.452(17)
C17 H17 0.9300
C18 C19 1.387(18)
C18 H18 0.9300
C19 C20 1.395(15)
C19 H19 0.9300
C20 C21 1.404(15)
C20 C22 1.472(16)
C21 O4 1.354(12)
C22 N3 1.280(13)
C22 H22 0.9300
C23 N3 1.490(14)
C23 C24 1.500(16)
C23 H23A 0.9700
C23 H23B 0.9700
C24 N4 1.354(12)
C24 C25 1.411(18)
C25 C26 1.366(18)
C25 H25 0.9300
C26 C27 1.424(18)
C26 H26 0.9300
C27 C28 1.384(19)
C27 H27 0.9300
C28 N4 1.366(14)
C28 H28 0.9300
C29 N8 1.146(18)
C29 C30 1.43(2)
C30 H30A 0.9600
C30 H30B 0.9600
C30 H30C 0.9600
C31 N9 1.18(2)
C31 C32 1.44(3)
C32 H32A 0.9600
C32 H32B 0.9600
C32 H32C 0.9600
N1 Ni1 2.029(8)
N2 Ni1 2.099(8)
N3 Ni1 2.019(8)
N4 Ni1 2.114(10)
N5 O7 1.247(12)
N5 O6 1.279(12)
N5 O5 1.311(13)
N5 Eu1 2.948(11)
N6 O10 1.214(11)
N6 O9 1.248(10)
N6 O8 1.311(10)
N6 Eu1 3.001(9)
N7 O13 1.242(17)
N7 O12 1.292(16)
N7 O11 1.339(16)
N7 Eu1 2.925(17)
O2 Ni1 2.076(7)
O2 Eu1 2.335(8)
O4 Ni1 2.119(8)
O4 Eu1 2.381(7)
O5 Eu1 2.502(8)
O6 Eu1 2.508(8)
O8 Eu1 2.564(7)
O9 Eu1 2.559(7)
O11 Eu1 2.520(10)
O12 Eu1 2.521(9)
O14W Eu1 2.418(7)
Ni1 Eu1 3.4719(18)
